data_2014163
loop_
_publ_author_name
'U\,car, \.Ibrahim'
'Bulut, Ahmet'
'Ye\,silel, Okan Zafer'
'B\"uy\"ukg\"ung\"or, Orhan'

_publ_section_title
;
 Picolinamidium squarate and di-<i>p</i>-toluidinium squarate dihydrate
;
_journal_issue 8
_journal_name_full 'Acta Crystallographica Section C'
_journal_page_first o585
_journal_page_last o588
_journal_paper_doi 10.1107/S0108270104013964
_journal_volume 60
_journal_year 2004
_chemical_formula_iupac '2C7 H10 N +, C4 O4 2-, 2H2 O'
_chemical_formula_moiety '2C7 H10 N +, C4 O4 2-, 2H2 O'
_chemical_formula_sum 'C18 H24 N2 O6'
_chemical_formula_weight 364.40
_chemical_name_systematic ?
_space_group_IT_number 61
_symmetry_cell_setting orthorhombic
_symmetry_space_group_name_Hall '-P 2ac 2ab'
_symmetry_space_group_name_H-M 'P b c a'
_atom_sites_solution_hydrogens geom
_atom_sites_solution_primary direct
_atom_sites_solution_secondary difmap
_audit_creation_method SHELXL-97
_cell_angle_alpha 90
_cell_angle_beta 90
_cell_angle_gamma 90
_cell_formula_units_Z 4
_cell_length_a 7.761(5)
_cell_length_b 22.288(5)
_cell_length_c 10.684(5)
_cell_measurement_reflns_used 7934
_cell_measurement_temperature 293(2)
_cell_measurement_theta_max 27.71
_cell_measurement_theta_min 1.83
_cell_volume 1848.1(15)
_computing_cell_refinement X-AREA
_computing_data_collection 'X-AREA (Stoe & Cie, 2001)'
_computing_data_reduction 'X-RED32 (Stoe & Cie, 2001)'
_computing_molecular_graphics 'ORTEPIII (Burnett & Johnson, 1996)'
_computing_publication_material 'WinGX  (Farrugia, 1999)'
_computing_structure_refinement 'SHELXL97 (Sheldrick, 1997)'
_computing_structure_solution 'SIR97 (Altomare et al., 1999)'
_diffrn_ambient_temperature 293(2)
_diffrn_detector_area_resol_mean 6.67
_diffrn_measured_fraction_theta_full 0.995
_diffrn_measured_fraction_theta_max 0.995
_diffrn_measurement_device_type 'STOE IPDS-II'
_diffrn_measurement_method 'rotation method'
_diffrn_radiation_monochromator graphite
_diffrn_radiation_source 'fine-focus sealed tube'
_diffrn_radiation_type MoK\a
_diffrn_radiation_wavelength 0.71069
_diffrn_reflns_av_R_equivalents 0.0847
_diffrn_reflns_av_sigmaI/netI 0.0480
_diffrn_reflns_limit_h_max 9
_diffrn_reflns_limit_h_min -10
_diffrn_reflns_limit_k_max 29
_diffrn_reflns_limit_k_min -29
_diffrn_reflns_limit_l_max 13
_diffrn_reflns_limit_l_min -14
_diffrn_reflns_number 21375
_diffrn_reflns_theta_full 27.95
_diffrn_reflns_theta_max 27.95
_diffrn_reflns_theta_min 1.83
_diffrn_standards_interval_count 0
_diffrn_standards_number 0
_exptl_absorpt_coefficient_mu 0.099
_exptl_absorpt_correction_type none
_exptl_absorpt_process_details '(X-RED32; Stoe & Cie, 2002)'
_exptl_crystal_colour colorless
_exptl_crystal_density_diffrn 1.310
_exptl_crystal_density_method 'not measured'
_exptl_crystal_description prism
_exptl_crystal_F_000 776
_exptl_crystal_size_max 0.4
_exptl_crystal_size_mid 0.3
_exptl_crystal_size_min 0.2
_refine_diff_density_max 0.141
_refine_diff_density_min -0.123
_refine_ls_extinction_coef 0.026(3)
_refine_ls_extinction_expression Fc^*^=kFc[1+0.001xFc^2^\l^3^/sin(2\q)]^-1/4^
_refine_ls_extinction_method SHELXL97
_refine_ls_goodness_of_fit_ref 0.835
_refine_ls_hydrogen_treatment mixed
_refine_ls_matrix_type full
_refine_ls_number_parameters 140
_refine_ls_number_reflns 2208
_refine_ls_number_restraints 3
_refine_ls_restrained_S_all 1.316
_refine_ls_R_factor_all 0.0806
_refine_ls_R_factor_gt 0.0368
_refine_ls_shift/su_max 0.000
_refine_ls_shift/su_mean 0.000
_refine_ls_structure_factor_coef Fsqd
_refine_ls_weighting_details 'calc w = 1/[\s^2^(Fo^2^)+(0.0604P)^2^] where P = (Fo^2^+2Fc^2^)/3'
_refine_ls_weighting_scheme calc
_refine_ls_wR_factor_gt 0.0823
_refine_ls_wR_factor_ref 0.0939
_reflns_number_gt 1219
_reflns_number_total 2208
_reflns_threshold_expression I>2\s(I)
_cod_data_source_file ga1062.cif
_cod_data_source_block II
_cod_database_code 2014163
_cod_database_fobs_code 2014163

loop_
_symmetry_equiv_pos_as_xyz
'x, y, z'
'-x+1/2, -y, z+1/2'
'x+1/2, -y+1/2, -z'
'-x, y+1/2, -z+1/2'
'-x, -y, -z'
'x-1/2, y, -z-1/2'
'-x-1/2, y-1/2, z'
'x, -y-1/2, z-1/2'

loop_
_atom_site_label
_atom_site_fract_x
_atom_site_fract_y
_atom_site_fract_z
_atom_site_U_iso_or_equiv
_atom_site_adp_type
_atom_site_calc_flag
_atom_site_refinement_flags
_atom_site_occupancy
_atom_site_disorder_assembly
_atom_site_disorder_group
_atom_site_type_symbol
C1 0.0389(3) 0.34699(9) 0.3770(2) 0.0380(5) Uani d . 1 . . C
C2 0.1282(3) 0.32098(11) 0.4737(2) 0.0479(6) Uani d . 1 . . C
H4 0.1736 0.3445 0.5375 0.057 Uiso calc RD 1 . . H
C3 0.1498(3) 0.25933(12) 0.4752(2) 0.0529(7) Uani d . 1 . . C
H5 0.2106 0.2417 0.5405 0.063 Uiso calc R 1 . . H
C4 0.0830(3) 0.22355(11) 0.3816(2) 0.0483(6) Uani d . 1 . . C
C5 -0.0058(3) 0.25104(11) 0.2862(2) 0.0500(6) Uani d . 1 . . C
H6 -0.0521 0.2276 0.2225 0.060 Uiso calc R 1 . . H
C6 -0.0283(3) 0.31262(10) 0.2821(2) 0.0441(6) Uani d . 1 . . C
H7 -0.0878 0.3304 0.2163 0.053 Uiso calc R 1 . . H
C7 0.1082(5) 0.15625(12) 0.3849(3) 0.0775(10) Uani d . 1 . . C
H7A 0.0355 0.1378 0.3232 0.116 Uiso calc R 1 . . H
H7B 0.0786 0.1413 0.4664 0.116 Uiso calc R 1 . . H
H7C 0.2265 0.1469 0.3672 0.116 Uiso calc R 1 . . H
C8 0.4382(3) 0.47482(9) 0.4336(2) 0.0362(5) Uani d . 1 . . C
C9 0.4110(3) 0.48656(10) 0.5661(2) 0.0391(5) Uani d . 1 . . C
N1 0.0236(3) 0.41212(9) 0.3740(2) 0.0422(5) Uani d D 1 . . N
O1 0.3630(2) 0.44339(7) 0.35207(14) 0.0472(5) Uani d . 1 . . O
O2 0.3047(2) 0.46975(9) 0.64676(15) 0.0606(6) Uani d . 1 . . O
O3 -0.0431(3) 0.45026(9) 0.61773(18) 0.0594(5) Uani d . 1 . . O
H1 0.138(4) 0.4292(13) 0.367(2) 0.068(9) Uiso d D 1 . . H
H2 -0.026(4) 0.4258(13) 0.447(3) 0.074(9) Uiso d D 1 . . H
H3 -0.036(4) 0.4245(11) 0.300(3) 0.061(8) Uiso d . 1 . . H
H8 -0.108(5) 0.4577(14) 0.695(4) 0.093(11) Uiso d . 1 . . H
H9 0.068(5) 0.4566(15) 0.634(3) 0.091(12) Uiso d . 1 . . H

loop_
_atom_site_aniso_label
_atom_site_aniso_U_11
_atom_site_aniso_U_22
_atom_site_aniso_U_33
_atom_site_aniso_U_12
_atom_site_aniso_U_13
_atom_site_aniso_U_23
C1 0.0376(12) 0.0403(12) 0.0360(12) -0.0027(9) 0.0025(10) 0.0008(9)
C2 0.0543(16) 0.0506(14) 0.0387(13) -0.0024(12) -0.0083(11) -0.0020(11)
C3 0.0555(16) 0.0546(16) 0.0486(15) 0.0037(12) -0.0066(13) 0.0103(12)
C4 0.0453(14) 0.0437(13) 0.0559(15) -0.0007(10) 0.0054(12) 0.0014(11)
C5 0.0499(14) 0.0491(13) 0.0509(15) -0.0054(11) -0.0013(13) -0.0097(12)
C6 0.0449(13) 0.0485(13) 0.0388(13) -0.0011(11) -0.0066(11) -0.0019(10)
C7 0.080(2) 0.0491(17) 0.104(3) 0.0042(15) 0.003(2) 0.0042(16)
C8 0.0378(12) 0.0357(11) 0.0350(11) 0.0012(9) -0.0037(10) -0.0034(9)
C9 0.0397(12) 0.0453(12) 0.0324(12) -0.0006(10) -0.0001(10) 0.0004(10)
N1 0.0458(13) 0.0422(11) 0.0386(12) -0.0025(9) -0.0002(11) -0.0012(9)
O1 0.0474(10) 0.0537(10) 0.0405(9) -0.0071(8) -0.0023(8) -0.0125(8)
O2 0.0488(11) 0.0954(14) 0.0377(9) -0.0184(10) 0.0039(8) 0.0033(9)
O3 0.0525(12) 0.0812(13) 0.0447(11) -0.0077(11) 0.0034(9) -0.0134(9)

loop_
_atom_type_symbol
_atom_type_description
_atom_type_scat_dispersion_real
_atom_type_scat_dispersion_imag
_atom_type_scat_source
C C 0.0033 0.0016 'International Tables Vol C Tables 4.2.6.8 and 6.1.1.4'
H H 0.0000 0.0000 'International Tables Vol C Tables 4.2.6.8 and 6.1.1.4'
N N 0.0061 0.0033 'International Tables Vol C Tables 4.2.6.8 and 6.1.1.4'
O O 0.0106 0.0060 'International Tables Vol C Tables 4.2.6.8 and 6.1.1.4'

loop_
_geom_angle_atom_site_label_1
_geom_angle_atom_site_label_2
_geom_angle_atom_site_label_3
_geom_angle
_geom_angle_publ_flag
C2 C1 C6 120.8(2) ?
C2 C1 N1 118.6(2) ?
C6 C1 N1 120.5(2) ?
C1 C2 C3 119.3(2) ?
C1 C2 H4 120.3 ?
C3 C2 H4 120.3 ?
C4 C3 C2 121.3(2) ?
C4 C3 H5 119.3 ?
C2 C3 H5 119.3 ?
C5 C4 C3 117.9(2) ?
C5 C4 C7 121.6(2) ?
C3 C4 C7 120.5(3) yes
C4 C5 C6 121.9(2) ?
C4 C5 H6 119.1 ?
C6 C5 H6 119.1 ?
C1 C6 C5 118.8(2) ?
C1 C6 H7 120.6 ?
C5 C6 H7 120.6 ?
C4 C7 H7A 109.5 ?
C4 C7 H7B 109.5 ?
H7A C7 H7B 109.5 ?
C4 C7 H7C 109.5 ?
H7A C7 H7C 109.5 ?
H7B C7 H7C 109.5 ?
O1 C8 C9 134.8(2) ?
O2 C9 C8 135.4(2) yes
C1 N1 H1 108.6(17) ?
C1 N1 H2 110.2(19) ?
H1 N1 H2 108(2) ?
C1 N1 H3 110.1(15) ?
H1 N1 H3 106(2) ?
H2 N1 H3 114(3) ?
H8 O3 H9 108(3) ?

loop_
_geom_bond_atom_site_label_1
_geom_bond_atom_site_label_2
_geom_bond_site_symmetry_2
_geom_bond_distance
_geom_bond_publ_flag
C1 C2 . 1.372(3) ?
C1 C6 . 1.374(3) ?
C1 N1 . 1.457(3) yes
C2 C3 . 1.384(4) ?
C2 H4 . 0.9300 ?
C3 C4 . 1.379(4) ?
C3 H5 . 0.9300 ?
C4 C5 . 1.375(3) ?
C4 C7 . 1.513(4) yes
C5 H6 . 0.9300 ?
C6 H7 . 0.9300 ?
C7 H7A . 0.9600 ?
C7 H7B . 0.9600 ?
C7 H7C . 0.9600 ?
C8 O1 . 1.261(3) yes
C8 C9 . 1.455(3) yes
C9 O2 . 1.251(3) yes
N1 H1 . 0.97(3) ?
N1 H2 . 0.92(3) ?
N1 H3 . 0.96(3) ?
O3 H8 . 0.98(4) ?
O3 H9 . 0.89(4) ?

loop_
_geom_hbond_atom_site_label_D
_geom_hbond_atom_site_label_H
_geom_hbond_atom_site_label_A
_geom_hbond_site_symmetry_A
_geom_hbond_distance_DH
_geom_hbond_distance_HA
_geom_hbond_distance_DA
_geom_hbond_angle_DHA
N1 H1 O1 . 0.97(3) 1.78(3) 2.735(3) 167(3)
N1 H2 O3 . 0.92(3) 1.91(3) 2.788(3) 159(3)
N1 H3 O1 6_556 0.96(3) 1.85(3) 2.806(3) 174(2)
O3 H8 O2 6_557 0.98(4) 1.85(4) 2.813(3) 170(3)
O3 H9 O2 . 0.89(4) 1.86(4) 2.751(3) 173(3)

loop_
_geom_torsion_atom_site_label_1
_geom_torsion_atom_site_label_2
_geom_torsion_atom_site_label_3
_geom_torsion_atom_site_label_4
_geom_torsion
_geom_torsion_publ_flag
C6 C1 C2 C3 -0.2(4) ?
N1 C1 C2 C3 -177.4(2) ?
C1 C2 C3 C4 -0.2(4) yes
C2 C3 C4 C5 0.2(4) ?
C2 C3 C4 C7 180.0(3) ?
C3 C4 C5 C6 0.3(4) ?
C7 C4 C5 C6 -179.5(3) ?
C2 C1 C6 C5 0.6(4) ?
N1 C1 C6 C5 177.8(2) ?
C4 C5 C6 C1 -0.6(4) ?
O1 C8 C9 O2 0.4(5) yes

loop_
_cod_related_entry_id
_cod_related_entry_database
_cod_related_entry_code
1 ChemSpider 30652398
